data_7710504
loop_
_publ_author_name
'Prima, Darya O.'
'Pankov, Roman O.'
'Kostyukovich, Alexander Yu.'
'Minyaev, Mikhail E.'
'Burykina, Julia V.'
'Ananikov, Valentine P.'

_publ_section_title
;
 Synthesis and characterization of Pd/NHCF complexes with fluorinated aryl
 groups
;
_journal_name_full 'Dalton Transactions'
_journal_paper_doi 10.1039/D2DT00892K
_journal_year 2022
_chemical_formula_moiety 'C15 H9 F4 N2, Cl'
_chemical_formula_sum 'C15 H9 Cl F4 N2'
_chemical_formula_weight 328.69
_space_group_crystal_system triclinic
_space_group_IT_number 2
_space_group_name_Hall '-P 1'
_space_group_name_H-M_alt 'P -1'
_atom_sites_solution_hydrogens geom
_atom_sites_solution_primary dual
_atom_sites_solution_secondary difmap
_audit_creation_date 2021-09-27
_audit_creation_method
;
Olex2 1.3
(compiled 2020.11.12 svn.r5f609507 for OlexSys, GUI svn.r6272)
;
_audit_update_record
;
2021-12-27 deposited with the CCDC.	2022-05-12 downloaded from the CCDC.
;
_cell_angle_alpha 96.2904(15)
_cell_angle_beta 100.2456(13)
_cell_angle_gamma 94.1463(12)
_cell_formula_units_Z 2
_cell_length_a 6.44484(8)
_cell_length_b 8.57651(16)
_cell_length_c 12.8743(2)
_cell_measurement_reflns_used 9307
_cell_measurement_temperature 100.00(10)
_cell_measurement_theta_max 77.3430
_cell_measurement_theta_min 6.9880
_cell_volume 692.982(19)
_computing_cell_refinement 'CrysAlisPro 1.171.41.117a (Rigaku OD, 2021)'
_computing_data_collection 'CrysAlisPro 1.171.41.117a (Rigaku OD, 2021)'
_computing_data_reduction 'CrysAlisPro 1.171.41.117a (Rigaku OD, 2021)'
_computing_molecular_graphics 'Olex2 1.3 (Dolomanov et al., 2009)'
_computing_publication_material 'Olex2 1.3 (Dolomanov et al., 2009)'
_computing_structure_refinement 'XL  (Sheldrick, 2008)'
_computing_structure_solution 'SHELXT (Sheldrick, Acta Cryst., 2015, A71, 3-8)'
_diffrn_ambient_environment N~2~
_diffrn_ambient_temperature 100.00(10)
_diffrn_detector 'Hybrid Pixel Array Detector'
_diffrn_detector_area_resol_mean 10.0000
_diffrn_detector_type HyPix
_diffrn_measured_fraction_theta_full 1.000
_diffrn_measured_fraction_theta_max 0.980
_diffrn_measurement_details
;
List of Runs (angles in degrees, time in seconds):

  # Type    Start    End  Width  t~exp~   \w     \q     \k     \f   Frames
#--------------------------------------------------------------------------
  1  \w   -120.00 -74.00   0.40    0.50    --  -48.51-126.00-167.00  115
  2  \w    -86.00 -14.00   0.40    0.50    --  -48.51 126.00 -91.00  180
  3  \w   -101.00 -23.00   0.40    0.50    --  -48.51 145.00  76.00  195
  4  \w   -120.00 -60.00   0.40    0.50    --  -48.51-145.00  24.00  150
  5  \w     45.00 107.00   0.40    0.50    --   48.51-145.00  24.00  155
  6  \w     35.00  95.00   0.40    0.50    --   48.51-126.00-167.00  150
  7  \w   -153.00 -61.00   0.40    0.50    --  -90.00-145.00  24.00  230
  8  \w   -161.00 -73.00   0.40    0.50    --  -90.00-126.00-167.00  220
  9  \w   -100.00 -24.00   0.40    0.50    --  -90.00 145.00  76.00  190
 10  \w    -87.00 -19.00   0.40    0.50    --  -90.00 126.00 -91.00  170
 11  \w     81.00 169.00   0.40    0.50    --  111.50 145.00  76.00  220
 12  \w     45.00 125.00   0.40    0.50    --  111.50-145.00  24.00  200
 13  \w     95.00 177.00   0.40    0.50    --  111.50 126.00 -91.00  205
 14  \w     40.00 112.00   0.40    0.50    --  111.50-126.00-167.00  180
 15  \w    -43.00  23.00   0.40    0.50    --  -48.51  38.00 -90.00  165
 16  \w    -26.00  26.00   0.40    0.50    --  -48.51  19.00-150.00  130
 17  \w   -120.00 -28.00   0.40    0.50    --  -48.51 -77.00  90.00  230
 18  \w     27.00 119.00   0.40    0.50    --   48.51  77.00 -60.00  230
 19  \w   -163.00 -79.00   0.40    0.50    --  -90.00 -30.00-120.00  210
 20  \w     40.00 104.00   0.40    0.50    --  111.50 -95.00  30.00  160
 21  \w    101.00 177.00   0.40    0.50    --  111.50  45.00   0.00  190
 22  \w     40.00  70.00   0.40    0.50    --  111.50 -61.00  60.00   75
 23  \w     40.00  70.00   0.40    0.50    --  111.50 -61.00 -90.00   75
 24  \w     40.00 104.00   0.40    0.50    --  111.50 -77.00  30.00  160
 25  \w    101.00 177.00   0.40    0.50    --  111.50  45.00 -90.00  190
 26  \w    101.00 177.00   0.40    0.50    --  111.50  15.00-180.00  190
 27  \w     40.00 104.00   0.40    0.50    --  111.50 -95.00  90.00  160
 28  \w    101.00 177.00   0.40    0.50    --  111.50  15.00  90.00  190
 29  \w    101.00 177.00   0.40    0.50    --  111.50  30.00 120.00  190
 30  \w     40.00 104.00   0.40    0.50    --  111.50 -77.00-120.00  160
 31  \w    101.00 177.00   0.40    0.50    --  111.50  15.00-120.00  190
 32  \w     40.00 104.00   0.40    0.50    --  111.50 -77.00 120.00  160
 33  \w     40.00 110.00   0.40    0.50    --  111.50-125.00 150.00  175
 34  \w     66.00 103.20   0.40    0.50    --  111.50 -77.00 150.00   93
 35  \w     68.80 108.00   0.40    0.50    --  111.50-112.00 -54.04   98
 36  \w    107.00 176.20   0.40    0.50    --  111.50  30.00 -30.00  173
 37  \w     74.00  99.20   0.40    0.50    --  111.50 -77.00 -30.00   63
 38  \w     68.00  95.20   0.40    0.50    --  111.50 -95.00-150.00   68
 39  \w     40.00  76.00   0.40    0.50    --  111.50 -77.00-150.00   90
 40  \w     40.00  78.00   0.40    0.50    --  111.50-125.00  90.00   95
 41  \w     85.00 110.20   0.40    0.50    --  111.50-125.00  60.00   63
 42  \w     40.00  70.00   0.40    0.50    --  111.50 -77.00 -30.00   75
 43  \w     48.00  73.20   0.40    0.50    --  111.50-125.00  60.00   63
 44  \w     82.00 107.20   0.40    0.50    --  111.50-125.00  90.00   63
 45  \w    106.00 135.20   0.40    0.50    --  111.50  15.00 -60.00   73
 46  \w    149.00 176.20   0.40    0.50    --  111.50  15.00 -60.00   68
 47  \w     76.00 106.00   0.40    0.50    --  111.50-125.00-150.00   75
 48  \w     57.00 103.00   0.40    0.50    --  111.50 -77.00 -60.00  115
 49  \w     41.00  68.20   0.40    0.50    --  111.50 -61.00 -30.00   68
 50  \w     40.00  66.00   0.40    0.50    --  111.50 -95.00-150.00   65
 51  \w    101.00 177.00   0.40    0.50    --  111.50  45.00-180.00  190
 52  \w     44.00  83.20   0.40    0.50    --  111.50 -77.00 -90.00   98
 53  \w     58.00  84.00   0.40    0.50    --  111.50 -95.00   0.00   65
 54  \w     47.00  77.00   0.40    0.50    --  111.50 -95.00 120.00   75
 55  \w     45.00  71.00   0.40    0.50    --  111.50-109.00 -90.27   65
 56  \w     80.80 108.00   0.40    0.50    --  111.50-109.00 -90.27   68
 57  \w     85.00 110.20   0.40    0.50    --  111.50-125.00-180.00   63
 58  \w     58.00 107.20   0.40    0.50    --  111.50-125.00 120.00  123
;
_diffrn_measurement_device 'four-circle diffractometer'
_diffrn_measurement_device_type 'XtaLAB Synergy, Dualflex, HyPix'
_diffrn_measurement_method '\w scans'
_diffrn_orient_matrix_type 'CrysAlisPro convention (1999,Acta A55,543-557)'
_diffrn_orient_matrix_UB_11 0.0008262000
_diffrn_orient_matrix_UB_12 -0.1242816000
_diffrn_orient_matrix_UB_13 0.0778359000
_diffrn_orient_matrix_UB_21 0.0784829000
_diffrn_orient_matrix_UB_22 0.1297825000
_diffrn_orient_matrix_UB_23 0.0943239000
_diffrn_orient_matrix_UB_31 -0.2310197000
_diffrn_orient_matrix_UB_32 0.0256553000
_diffrn_orient_matrix_UB_33 0.0080649000
_diffrn_radiation_monochromator mirror
_diffrn_radiation_probe x-ray
_diffrn_radiation_type 'Cu K\a'
_diffrn_radiation_wavelength 1.54184
_diffrn_reflns_av_R_equivalents 0.0587
_diffrn_reflns_av_unetI/netI 0.0167
_diffrn_reflns_Laue_measured_fraction_full 1.000
_diffrn_reflns_Laue_measured_fraction_max 0.980
_diffrn_reflns_limit_h_max 6
_diffrn_reflns_limit_h_min -8
_diffrn_reflns_limit_k_max 10
_diffrn_reflns_limit_k_min -10
_diffrn_reflns_limit_l_max 16
_diffrn_reflns_limit_l_min -16
_diffrn_reflns_number 8364
_diffrn_reflns_point_group_measured_fraction_full 1.000
_diffrn_reflns_point_group_measured_fraction_max 0.980
_diffrn_reflns_theta_full 67.684
_diffrn_reflns_theta_max 79.572
_diffrn_reflns_theta_min 3.516
_diffrn_source 'micro-focus sealed X-ray tube'
_diffrn_source_type 'PhotonJet (Cu) X-ray Source'
_exptl_absorpt_coefficient_mu 2.867
_exptl_absorpt_correction_T_max 1.00000
_exptl_absorpt_correction_T_min 0.72067
_exptl_absorpt_correction_type multi-scan
_exptl_absorpt_process_details
;
CrysAlisPro 1.171.41.117a (Rigaku Oxford Diffraction, 2021)
Empirical absorption correction using spherical harmonics,
implemented in SCALE3 ABSPACK scaling algorithm.
;
_exptl_crystal_colour colourless
_exptl_crystal_density_diffrn 1.575
_exptl_crystal_density_method 'not measured'
_exptl_crystal_description block
_exptl_crystal_F_000 332
_exptl_crystal_size_max 0.16
_exptl_crystal_size_mid 0.08
_exptl_crystal_size_min 0.05
_refine_diff_density_max 0.570
_refine_diff_density_min -0.437
_refine_diff_density_rms 0.065
_refine_ls_extinction_method none
_refine_ls_goodness_of_fit_ref 1.094
_refine_ls_hydrogen_treatment constr
_refine_ls_matrix_type full
_refine_ls_number_parameters 200
_refine_ls_number_reflns 8364
_refine_ls_number_restraints 0
_refine_ls_restrained_S_all 1.094
_refine_ls_R_factor_all 0.0521
_refine_ls_R_factor_gt 0.0487
_refine_ls_shift/su_max 0.000
_refine_ls_shift/su_mean 0.000
_refine_ls_structure_factor_coef Fsqd
_refine_ls_weighting_details 'w=1/[\s^2^(Fo^2^)+(0.1014P)^2^+0.0833P] where P=(Fo^2^+2Fc^2^)/3'
_refine_ls_weighting_scheme calc
_refine_ls_wR_factor_gt 0.1389
_refine_ls_wR_factor_ref 0.1427
_reflns_Friedel_coverage 0.000
_reflns_number_gt 7572
_reflns_number_total 8364
_reflns_threshold_expression 'I > 2\s(I)'
_twin_special_details
;
Component 2 rotated by -179.7867\% 
around [0.94 -0.09 -0.33] (reciprocal) or [1.00 0.00 0.00] (direct)
;
_cod_data_source_file d2dt00892k2.cif
_cod_data_source_block 3c
_cod_original_cell_volume 692.98(2)
_cod_database_code 7710504
_shelx_shelxl_version_number 2018/3
_chemical_oxdiff_usercomment PRO-197
_shelx_space_group_comment
;
The symmetry employed for this shelxl refinement is uniquely defined
by the following loop, which should always be used as a source of
symmetry information in preference to the above space-group names.
They are only intended as comments.
;
_shelx_estimated_absorpt_t_max 0.870
_shelx_estimated_absorpt_t_min 0.657
_olex2_refinement_description
;
1. Twinned data refinement
 Scales: 0.5582(14)
 0.4418(14)
2. Fixed Uiso
 At 1.2 times of:
  All C(H) groups
3.a Aromatic/amide H refined with riding coordinates:
 C1(H1), C2(H2), C3(H3), C5(H5), C8(H8), C9(H9), C11(H11), C14(H14), C15(H15)
;
_olex2_submission_special_instructions 'No special instructions were received'
_oxdiff_exptl_absorpt_empirical_details
;
Empirical correction (ABSPACK) includes:
- Absorption correction using spherical harmonics
- Frame scaling
;
_oxdiff_exptl_absorpt_empirical_full_max 1.428
_oxdiff_exptl_absorpt_empirical_full_min 0.608
_oxdiff_twin_integration_method simultaneous
_oxdiff_twin_items 2

loop_
_space_group_symop_operation_xyz
'x, y, z'
'-x, -y, -z'

loop_
_atom_site_label
_atom_site_type_symbol
_atom_site_fract_x
_atom_site_fract_y
_atom_site_fract_z
_atom_site_U_iso_or_equiv
_atom_site_adp_type
_atom_site_occupancy
_atom_site_site_symmetry_order
_atom_site_calc_flag
_atom_site_refinement_flags_posn
_atom_site_refinement_flags_adp
_atom_site_refinement_flags_occupancy
_atom_site_disorder_assembly
_atom_site_disorder_group
Cl1 Cl 0.75751(7) 0.65727(5) 0.44551(3) 0.02520(18) Uani 1 1 d . . . . .
F1 F 0.2675(2) 0.60749(15) 0.85300(10) 0.0353(3) Uani 1 1 d . . . . .
F2 F 0.2995(2) 0.89428(16) 0.96592(9) 0.0383(3) Uani 1 1 d . . . . .
F3 F 0.2194(2) 0.18748(13) 0.22007(10) 0.0340(3) Uani 1 1 d . . . . .
F4 F 0.2404(3) 0.27399(17) 0.02744(10) 0.0465(4) Uani 1 1 d . . . . .
N1 N 0.2632(2) 0.83666(18) 0.53035(12) 0.0214(3) Uani 1 1 d . . . . .
N2 N 0.2405(3) 0.72792(18) 0.36802(13) 0.0218(3) Uani 1 1 d . . . . .
C1 C 0.2658(3) 0.7003(2) 0.46902(14) 0.0224(4) Uani 1 1 d . . . . .
H1 H 0.282915 0.600619 0.493536 0.027 Uiso 1 1 calc R U . . .
C2 C 0.2194(3) 0.8872(2) 0.36440(15) 0.0244(4) Uani 1 1 d . . . . .
H2 H 0.198908 0.938789 0.302235 0.029 Uiso 1 1 calc R U . . .
C3 C 0.2332(3) 0.9550(2) 0.46481(15) 0.0246(4) Uani 1 1 d . . . . .
H3 H 0.224200 1.063322 0.486912 0.030 Uiso 1 1 calc R U . . .
C4 C 0.2756(3) 0.8533(2) 0.64298(15) 0.0224(4) Uani 1 1 d . . . . .
C5 C 0.2658(3) 0.7181(2) 0.69374(15) 0.0248(4) Uani 1 1 d . . . . .
H5 H 0.251702 0.616091 0.654626 0.030 Uiso 1 1 calc R U . . .
C6 C 0.2772(3) 0.7369(2) 0.80206(16) 0.0271(4) Uani 1 1 d . . . . .
C7 C 0.2944(3) 0.8843(3) 0.86032(15) 0.0297(4) Uani 1 1 d . . . . .
C8 C 0.3042(3) 1.0180(2) 0.81009(16) 0.0294(4) Uani 1 1 d . . . . .
H8 H 0.317293 1.119298 0.849996 0.035 Uiso 1 1 calc R U . . .
C9 C 0.2946(3) 1.0034(2) 0.70025(15) 0.0260(4) Uani 1 1 d . . . . .
H9 H 0.301039 1.094558 0.664778 0.031 Uiso 1 1 calc R U . . .
C10 C 0.2381(3) 0.6107(2) 0.27906(15) 0.0242(4) Uani 1 1 d . . . . .
C11 C 0.2283(3) 0.4523(2) 0.29478(15) 0.0247(4) Uani 1 1 d . . . . .
H11 H 0.221165 0.421038 0.362715 0.030 Uiso 1 1 calc R U . . .
C12 C 0.2294(3) 0.3424(2) 0.20819(16) 0.0274(4) Uani 1 1 d . . . . .
C13 C 0.2384(4) 0.3869(3) 0.10911(17) 0.0340(5) Uani 1 1 d . . . . .
C14 C 0.2483(4) 0.5427(3) 0.09451(17) 0.0385(5) Uani 1 1 d . . . . .
H14 H 0.255370 0.572828 0.026295 0.046 Uiso 1 1 calc R U . . .
C15 C 0.2480(4) 0.6567(3) 0.18016(16) 0.0324(5) Uani 1 1 d . . . . .
H15 H 0.254629 0.765166 0.170828 0.039 Uiso 1 1 calc R U . . .

loop_
_atom_site_aniso_label
_atom_site_aniso_U_11
_atom_site_aniso_U_22
_atom_site_aniso_U_33
_atom_site_aniso_U_23
_atom_site_aniso_U_13
_atom_site_aniso_U_12
Cl1 0.0329(3) 0.0178(2) 0.0248(3) 0.00492(16) 0.00376(18) 0.00261(17)
F1 0.0504(8) 0.0333(7) 0.0241(6) 0.0113(5) 0.0074(5) 0.0027(5)
F2 0.0529(8) 0.0433(7) 0.0178(6) 0.0008(5) 0.0073(5) 0.0012(6)
F3 0.0466(8) 0.0217(6) 0.0322(7) -0.0011(5) 0.0063(5) 0.0038(5)
F4 0.0755(10) 0.0388(8) 0.0244(7) -0.0063(5) 0.0110(6) 0.0103(7)
N1 0.0256(8) 0.0178(7) 0.0206(8) 0.0030(6) 0.0031(6) 0.0027(6)
N2 0.0268(8) 0.0199(7) 0.0190(8) 0.0042(6) 0.0035(6) 0.0032(6)
C1 0.0297(10) 0.0191(8) 0.0188(9) 0.0036(7) 0.0040(7) 0.0040(7)
C2 0.0316(10) 0.0201(8) 0.0227(9) 0.0080(7) 0.0043(7) 0.0035(7)
C3 0.0315(10) 0.0195(8) 0.0240(9) 0.0070(7) 0.0052(7) 0.0041(7)
C4 0.0248(9) 0.0236(9) 0.0189(8) 0.0035(7) 0.0037(7) 0.0030(7)
C5 0.0299(10) 0.0227(8) 0.0214(9) 0.0026(7) 0.0041(7) 0.0021(7)
C6 0.0319(10) 0.0273(10) 0.0229(9) 0.0083(7) 0.0042(8) 0.0028(8)
C7 0.0334(11) 0.0363(11) 0.0184(9) 0.0011(8) 0.0039(8) 0.0029(8)
C8 0.0345(11) 0.0275(9) 0.0245(10) -0.0015(7) 0.0040(8) 0.0020(8)
C9 0.0308(10) 0.0220(9) 0.0246(10) 0.0022(7) 0.0044(7) 0.0023(7)
C10 0.0284(9) 0.0245(9) 0.0193(9) 0.0019(7) 0.0034(7) 0.0034(7)
C11 0.0296(10) 0.0245(9) 0.0192(9) 0.0034(7) 0.0024(7) 0.0025(7)
C12 0.0326(10) 0.0229(9) 0.0257(10) 0.0013(7) 0.0038(8) 0.0040(7)
C13 0.0444(12) 0.0336(11) 0.0225(10) -0.0040(8) 0.0059(9) 0.0074(9)
C14 0.0585(15) 0.0391(12) 0.0193(10) 0.0049(8) 0.0096(9) 0.0075(10)
C15 0.0475(13) 0.0281(10) 0.0229(10) 0.0060(8) 0.0075(9) 0.0052(9)

loop_
_atom_type_symbol
_atom_type_description
_atom_type_scat_dispersion_real
_atom_type_scat_dispersion_imag
_atom_type_scat_source
C C 0.0181 0.0091 'International Tables Vol C Tables 4.2.6.8 and 6.1.1.4'
H H 0.0000 0.0000 'International Tables Vol C Tables 4.2.6.8 and 6.1.1.4'
N N 0.0311 0.0180 'International Tables Vol C Tables 4.2.6.8 and 6.1.1.4'
F F 0.0727 0.0534 'International Tables Vol C Tables 4.2.6.8 and 6.1.1.4'
Cl Cl 0.3639 0.7018 'International Tables Vol C Tables 4.2.6.8 and 6.1.1.4'

loop_
_geom_angle_atom_site_label_1
_geom_angle_atom_site_label_2
_geom_angle_atom_site_label_3
_geom_angle
_geom_angle_site_symmetry_1
_geom_angle_site_symmetry_3
_geom_angle_publ_flag
C1 N1 C3 108.34(15) . . ?
C1 N1 C4 125.01(15) . . ?
C3 N1 C4 126.53(16) . . ?
C1 N2 C2 108.57(15) . . ?
C1 N2 C10 124.84(16) . . ?
C2 N2 C10 126.59(16) . . ?
N1 C1 H1 125.7 . . ?
N2 C1 N1 108.54(16) . . ?
N2 C1 H1 125.7 . . ?
N2 C2 H2 126.2 . . ?
C3 C2 N2 107.53(16) . . ?
C3 C2 H2 126.2 . . ?
N1 C3 H3 126.5 . . ?
C2 C3 N1 107.02(16) . . ?
C2 C3 H3 126.5 . . ?
C5 C4 N1 118.97(16) . . ?
C5 C4 C9 121.10(18) . . ?
C9 C4 N1 119.93(17) . . ?
C4 C5 H5 121.0 . . ?
C6 C5 C4 117.96(17) . . ?
C6 C5 H5 121.0 . . ?
F1 C6 C5 119.03(18) . . ?
F1 C6 C7 119.00(18) . . ?
C5 C6 C7 121.96(18) . . ?
F2 C7 C6 118.92(18) . . ?
F2 C7 C8 121.03(18) . . ?
C8 C7 C6 120.05(18) . . ?
C7 C8 H8 120.2 . . ?
C7 C8 C9 119.56(18) . . ?
C9 C8 H8 120.2 . . ?
C4 C9 H9 120.3 . . ?
C8 C9 C4 119.36(18) . . ?
C8 C9 H9 120.3 . . ?
C11 C10 N2 118.94(17) . . ?
C15 C10 N2 119.70(18) . . ?
C15 C10 C11 121.36(18) . . ?
C10 C11 H11 121.2 . . ?
C12 C11 C10 117.65(18) . . ?
C12 C11 H11 121.2 . . ?
F3 C12 C11 119.46(18) . . ?
F3 C12 C13 119.06(17) . . ?
C11 C12 C13 121.48(19) . . ?
F4 C13 C12 118.8(2) . . ?
F4 C13 C14 120.77(19) . . ?
C14 C13 C12 120.45(18) . . ?
C13 C14 H14 120.2 . . ?
C13 C14 C15 119.62(19) . . ?
C15 C14 H14 120.2 . . ?
C10 C15 C14 119.5(2) . . ?
C10 C15 H15 120.3 . . ?
C14 C15 H15 120.3 . . ?

loop_
_geom_bond_atom_site_label_1
_geom_bond_atom_site_label_2
_geom_bond_distance
_geom_bond_site_symmetry_2
_geom_bond_publ_flag
F1 C6 1.353(2) . ?
F2 C7 1.347(2) . ?
F3 C12 1.352(2) . ?
F4 C13 1.352(2) . ?
N1 C1 1.341(2) . ?
N1 C3 1.392(2) . ?
N1 C4 1.429(2) . ?
N2 C1 1.331(2) . ?
N2 C2 1.387(2) . ?
N2 C10 1.436(2) . ?
C1 H1 0.9500 . ?
C2 H2 0.9500 . ?
C2 C3 1.343(3) . ?
C3 H3 0.9500 . ?
C4 C5 1.395(3) . ?
C4 C9 1.397(3) . ?
C5 H5 0.9500 . ?
C5 C6 1.374(3) . ?
C6 C7 1.384(3) . ?
C7 C8 1.380(3) . ?
C8 H8 0.9500 . ?
C8 C9 1.396(3) . ?
C9 H9 0.9500 . ?
C10 C11 1.394(3) . ?
C10 C15 1.384(3) . ?
C11 H11 0.9500 . ?
C11 C12 1.380(3) . ?
C12 C13 1.381(3) . ?
C13 C14 1.368(3) . ?
C14 H14 0.9500 . ?
C14 C15 1.392(3) . ?
C15 H15 0.9500 . ?

loop_
_geom_torsion_atom_site_label_1
_geom_torsion_atom_site_label_2
_geom_torsion_atom_site_label_3
_geom_torsion_atom_site_label_4
_geom_torsion
_geom_torsion_site_symmetry_1
_geom_torsion_site_symmetry_2
_geom_torsion_site_symmetry_3
_geom_torsion_site_symmetry_4
_geom_torsion_publ_flag
F1 C6 C7 F2 -0.5(3) . . . . ?
F1 C6 C7 C8 -179.88(19) . . . . ?
F2 C7 C8 C9 -178.82(19) . . . . ?
F3 C12 C13 F4 -1.0(3) . . . . ?
F3 C12 C13 C14 179.9(2) . . . . ?
F4 C13 C14 C15 -179.4(2) . . . . ?
N1 C4 C5 C6 -179.77(17) . . . . ?
N1 C4 C9 C8 179.29(18) . . . . ?
N2 C2 C3 N1 0.1(2) . . . . ?
N2 C10 C11 C12 -179.05(18) . . . . ?
N2 C10 C15 C14 179.2(2) . . . . ?
C1 N1 C3 C2 -0.3(2) . . . . ?
C1 N1 C4 C5 -7.7(3) . . . . ?
C1 N1 C4 C9 173.03(18) . . . . ?
C1 N2 C2 C3 0.2(2) . . . . ?
C1 N2 C10 C11 10.5(3) . . . . ?
C1 N2 C10 C15 -168.66(19) . . . . ?
C2 N2 C1 N1 -0.4(2) . . . . ?
C2 N2 C10 C11 -170.11(19) . . . . ?
C2 N2 C10 C15 10.7(3) . . . . ?
C3 N1 C1 N2 0.5(2) . . . . ?
C3 N1 C4 C5 167.95(18) . . . . ?
C3 N1 C4 C9 -11.3(3) . . . . ?
C4 N1 C1 N2 176.81(16) . . . . ?
C4 N1 C3 C2 -176.59(17) . . . . ?
C4 C5 C6 F1 179.83(18) . . . . ?
C4 C5 C6 C7 1.0(3) . . . . ?
C5 C4 C9 C8 0.0(3) . . . . ?
C5 C6 C7 F2 178.32(18) . . . . ?
C5 C6 C7 C8 -1.1(3) . . . . ?
C6 C7 C8 C9 0.6(3) . . . . ?
C7 C8 C9 C4 -0.1(3) . . . . ?
C9 C4 C5 C6 -0.5(3) . . . . ?
C10 N2 C1 N1 179.02(16) . . . . ?
C10 N2 C2 C3 -179.22(17) . . . . ?
C10 C11 C12 F3 -179.78(17) . . . . ?
C10 C11 C12 C13 -0.4(3) . . . . ?
C11 C10 C15 C14 0.0(3) . . . . ?
C11 C12 C13 F4 179.6(2) . . . . ?
C11 C12 C13 C14 0.5(3) . . . . ?
C12 C13 C14 C15 -0.4(4) . . . . ?
C13 C14 C15 C10 0.1(4) . . . . ?
C15 C10 C11 C12 0.1(3) . . . . ?

loop_
_twin_individual_id
_twin_individual_mass_fraction_refined
_oxdiff_twin_reflns_isolated
_oxdiff_twin_reflns_overlapped
_twin_individual_twin_lattice_type
_twin_individual_twin_matrix_11
_twin_individual_twin_matrix_12
_twin_individual_twin_matrix_13
_twin_individual_twin_matrix_21
_twin_individual_twin_matrix_22
_twin_individual_twin_matrix_23
_twin_individual_twin_matrix_31
_twin_individual_twin_matrix_32
_twin_individual_twin_matrix_33
1 0.5582(14) 13822 1235 ref 1.0000 0.0000 0.0000 0.0000 1.0000 0.0000 0.0000 0.0000 1.0000
2 0.4418(14) 13685 1235 nmt 1.0003 0.0001 0.0000 -0.1904 -1.0000 0.0026 -0.7104 -0.0055 -1.0003
